data_7218371
loop_
_publ_author_name
'Xu, Ling'
'Liu, Bing'
'Liu, Sheng-Xian'
'Jiao, Huan'
'de Castro, Baltazar'
'Cunha-Silva, Lu\'is'

_publ_section_title
;
 The influence of 1-alkyl-3-methyl imidazolium ionic liquids on a series
 of cobalt-1,4-benzenedicarboxylate metal--organic frameworks
;
_journal_issue 46
_journal_name_full CrystEngComm
_journal_page_first 10649
_journal_paper_doi 10.1039/C4CE01722F
_journal_volume 16
_journal_year 2014
_chemical_formula_sum 'C50 H50 Co3 N4 O16'
_chemical_formula_weight 1139.73
_chemical_name_systematic
; 
 ? 
;
_space_group_IT_number 15
_symmetry_cell_setting monoclinic
_symmetry_space_group_name_Hall '-C 2yc'
_symmetry_space_group_name_H-M 'C 1 2/c 1'
_atom_sites_solution_hydrogens geom
_atom_sites_solution_primary direct
_atom_sites_solution_secondary difmap
_audit_creation_method SHELXL-97
_cell_angle_alpha 90.00
_cell_angle_beta 92.954(5)
_cell_angle_gamma 90.00
_cell_formula_units_Z 4
_cell_length_a 33.093(3)
_cell_length_b 9.6403(9)
_cell_length_c 18.5130(19)
_cell_measurement_reflns_used 5005
_cell_measurement_temperature 150(2)
_cell_measurement_theta_max 26.47
_cell_measurement_theta_min 2.48
_cell_volume 5898.3(10)
_computing_cell_refinement 'APEX2 (Bruker, 2006)'
_computing_data_collection 'APEX2 (Bruker, 2006)'
_computing_data_reduction 'SAINT+ (Bruker, 2005)'
_computing_molecular_graphics 'DIAMOND (Brandenburg, 2009)'
_computing_publication_material 'SHELXTL (Sheldrick, 2008)'
_computing_structure_refinement 'Siemens SHELXTL^TM^ 5'
_computing_structure_solution 'Siemens SHELXTL^TM^ 5'
_diffrn_ambient_temperature 150(2)
_diffrn_measured_fraction_theta_full 0.983
_diffrn_measured_fraction_theta_max 0.983
_diffrn_measurement_device_type 'Bruker X8 Kappa CCD APEX II'
_diffrn_measurement_method '/w / /f scans'
_diffrn_radiation_monochromator graphite
_diffrn_radiation_source 'fine-focus sealed tube'
_diffrn_radiation_type MoK\a
_diffrn_radiation_wavelength 0.71073
_diffrn_reflns_av_R_equivalents 0.0484
_diffrn_reflns_av_sigmaI/netI 0.0948
_diffrn_reflns_limit_h_max 39
_diffrn_reflns_limit_h_min -38
_diffrn_reflns_limit_k_max 10
_diffrn_reflns_limit_k_min -11
_diffrn_reflns_limit_l_max 20
_diffrn_reflns_limit_l_min -22
_diffrn_reflns_number 20895
_diffrn_reflns_theta_full 25.02
_diffrn_reflns_theta_max 25.02
_diffrn_reflns_theta_min 3.70
_diffrn_standards_number 0
_exptl_absorpt_coefficient_mu 0.898
_exptl_absorpt_correction_T_max 0.9565
_exptl_absorpt_correction_T_min 0.8551
_exptl_absorpt_correction_type multi-scan
_exptl_absorpt_process_details
; 
 SADABS (Sheldrick, 1998) 
;
_exptl_crystal_colour violet
_exptl_crystal_density_diffrn 1.283
_exptl_crystal_density_method 'not measured'
_exptl_crystal_description prism
_exptl_crystal_F_000 2348
_exptl_crystal_size_max 0.18
_exptl_crystal_size_mid 0.13
_exptl_crystal_size_min 0.05
_refine_diff_density_max 1.305
_refine_diff_density_min -0.463
_refine_diff_density_rms 0.110
_refine_ls_extinction_method none
_refine_ls_goodness_of_fit_ref 1.007
_refine_ls_hydrogen_treatment constr
_refine_ls_matrix_type full
_refine_ls_number_parameters 276
_refine_ls_number_reflns 5131
_refine_ls_number_restraints 6
_refine_ls_restrained_S_all 1.015
_refine_ls_R_factor_all 0.0939
_refine_ls_R_factor_gt 0.0680
_refine_ls_shift/su_max 0.001
_refine_ls_shift/su_mean 0.000
_refine_ls_structure_factor_coef Fsqd
_refine_ls_weighting_details 'calc w=1/[\s^2^(Fo^2^)+(0.1248P)^2^+0.0000P] where P=(Fo^2^+2Fc^2^)/3'
_refine_ls_weighting_scheme calc
_refine_ls_wR_factor_gt 0.1929
_refine_ls_wR_factor_ref 0.2061
_reflns_number_gt 3504
_reflns_number_total 5131
_reflns_threshold_expression >2sigma(I)
_cod_data_source_file c4ce01722f2.cif
_cod_data_source_block 15
_cod_depositor_comments
;
The following automatic conversions were performed:

'_symmetry_cell_setting' value 'Monoclinic' changed to 'monoclinic'
according to
/usr/data/users/saulius/crontab/automatic-downloads/rss-feeds/RSC/lib/dictionaries/cif_core.dic
dictionary named 'cif_core.dic' version 2.4.2 from
2011-04-26.

'_exptl_absorpt_correction_type' value 'Multi-scan'
changed to 'multi-scan' according to
/usr/data/users/saulius/crontab/automatic-downloads/rss-feeds/RSC/lib/dictionaries/cif_core.dic
dictionary named 'cif_core.dic' version 2.4.2 from 2011-04-26.

Automatic conversion script
Id: cif_fix_values 2827 2014-09-09 07:05:25Z andrius 

 Adding full bibliography for 7218368--7218371.cif.
;
_cod_original_sg_symbol_H-M C2/c
_cod_database_code 7218371

loop_
_symmetry_equiv_pos_as_xyz
'x, y, z'
'-x, y, -z+1/2'
'x+1/2, y+1/2, z'
'-x+1/2, y+1/2, -z+1/2'
'-x, -y, -z'
'x, -y, z-1/2'
'-x+1/2, -y+1/2, -z'
'x+1/2, -y+1/2, z-1/2'

loop_
_atom_site_label
_atom_site_type_symbol
_atom_site_fract_x
_atom_site_fract_y
_atom_site_fract_z
_atom_site_U_iso_or_equiv
_atom_site_adp_type
_atom_site_occupancy
_atom_site_symmetry_multiplicity
_atom_site_calc_flag
_atom_site_refinement_flags
Co1 Co 0.152060(10) 0.29562(3) 0.485805(18) 0.02515(9) Uani 1 1 d .
Co2 Co 0.2500 0.2500 0.5000 0.01960(12) Uani 1 2 d S
O12 O 0.22613(5) 0.18137(17) 0.40192(9) 0.0289(5) Uani 1 1 d .
O32 O 0.20335(5) 0.40590(17) 0.50405(9) 0.0264(5) Uani 1 1 d .
O11 O 0.15867(5) 0.17542(19) 0.40142(9) 0.0351(5) Uani 1 1 d .
O14 O 0.21623(5) -0.11685(17) 0.05945(9) 0.0287(5) Uani 1 1 d .
O13 O 0.15388(5) -0.1900(2) 0.07809(10) 0.0377(5) Uani 1 1 d .
C31 C 0.22751(8) 0.6327(2) 0.48001(14) 0.0279(7) Uani 1 1 d .
C18 C 0.18609(8) -0.1271(3) 0.09666(14) 0.0308(7) Uani 1 1 d .
C32 C 0.24738(8) 0.6409(3) 0.54838(13) 0.0319(7) Uani 1 1 d .
H32A H 0.2456 0.5657 0.5812 0.038 Uiso 1 1 calc R
O22 O 0.10718(8) 0.4359(3) 0.49823(16) 0.0897(10) Uani 1 1 d .
C17 C 0.19248(8) 0.1514(3) 0.37459(13) 0.0300(7) Uani 1 1 d .
C34 C 0.20187(8) 0.5097(3) 0.45949(15) 0.0324(7) Uani 1 1 d .
C14 C 0.18774(8) -0.0577(3) 0.16957(14) 0.0347(8) Uani 1 1 d .
C11 C 0.19147(8) 0.0774(3) 0.30308(14) 0.0344(8) Uani 1 1 d .
C33 C 0.23039(9) 0.7426(3) 0.43132(15) 0.0326(7) Uani 1 1 d .
H33A H 0.2172 0.7374 0.3846 0.039 Uiso 1 1 calc R
C16 C 0.22474(8) 0.0632(3) 0.26541(15) 0.0404(8) Uani 1 1 d .
H16A H 0.2496 0.1003 0.2849 0.048 Uiso 1 1 calc R
C15 C 0.22432(8) -0.0040(3) 0.19871(14) 0.0379(8) Uani 1 1 d .
H15A H 0.2485 -0.0131 0.1735 0.045 Uiso 1 1 calc R
C12 C 0.15443(9) 0.0230(4) 0.27428(16) 0.0598(11) Uani 1 1 d .
H12A H 0.1305 0.0316 0.3002 0.072 Uiso 1 1 calc R
C13 C 0.15345(9) -0.0427(4) 0.20815(17) 0.0646(11) Uani 1 1 d .
H13A H 0.1285 -0.0785 0.1886 0.078 Uiso 1 1 calc R
O31 O 0.17895(6) 0.51083(19) 0.40386(11) 0.0445(6) Uani 1 1 d .
O21 O 0.07901(9) 0.2387(3) 0.47331(19) 0.1076(12) Uani 1 1 d .
C24 C 0.07818(10) 0.3636(4) 0.4886(2) 0.0674(12) Uani 1 1 d .
C21 C 0.03750(10) 0.4331(4) 0.4951(2) 0.0694(12) Uani 1 1 d .
C23 C 0.00338(13) 0.3641(6) 0.4749(3) 0.117(2) Uani 1 1 d .
H23A H 0.0044 0.2714 0.4577 0.140 Uiso 1 1 calc R
C22 C 0.03499(13) 0.5645(5) 0.5198(3) 0.112(2) Uani 1 1 d .
H22A H 0.0592 0.6119 0.5344 0.134 Uiso 1 1 calc R
N1 N 0.0813(3) -0.2627(8) 0.3609(5) 0.240(4) Uiso 1 1 d D
C1 C 0.0642(4) -0.4101(14) 0.3213(8) 0.393(9) Uiso 1 1 d D
H1A H 0.0834 -0.4855 0.3328 0.590 Uiso 1 1 calc R
H1B H 0.0617 -0.3971 0.2688 0.590 Uiso 1 1 calc R
H1C H 0.0377 -0.4336 0.3392 0.590 Uiso 1 1 calc R
C7 C 0.1081(2) -0.2770(8) 0.4070(4) 0.155(3) Uiso 1 1 d .
H7A H 0.1245 -0.3574 0.4135 0.186 Uiso 1 1 calc R
C8 C 0.0830(2) -0.0744(8) 0.4194(4) 0.178(3) Uiso 1 1 d D
H8A H 0.0753 0.0122 0.4388 0.214 Uiso 1 1 calc R
C9 C 0.0690(3) -0.1284(10) 0.3624(5) 0.232(4) Uiso 1 1 d D
H9A H 0.0524 -0.0834 0.3262 0.278 Uiso 1 1 calc R
N2 N 0.11122(17) -0.1607(6) 0.4482(3) 0.1496(19) Uiso 1 1 d .
C6 C 0.1369(2) -0.1361(7) 0.4999(4) 0.164(3) Uiso 1 1 d D
H6A H 0.1277 -0.0504 0.5235 0.197 Uiso 1 1 calc R
H6B H 0.1625 -0.1123 0.4774 0.197 Uiso 1 1 calc R
C5 C 0.1477(3) -0.2337(11) 0.5584(5) 0.264(5) Uiso 1 1 d D
H5A H 0.1759 -0.2000 0.5656 0.316 Uiso 1 1 calc R
H5B H 0.1503 -0.3143 0.5259 0.316 Uiso 1 1 calc R
C4 C 0.1491(4) -0.3291(12) 0.6345(6) 0.328(7) Uiso 1 1 d D
H4A H 0.1274 -0.3938 0.6176 0.394 Uiso 1 1 calc R
H4B H 0.1347 -0.2602 0.6633 0.394 Uiso 1 1 calc R
C3 C 0.1661(3) -0.4324(9) 0.7104(5) 0.224(4) Uiso 1 1 d .
H3A H 0.1703 -0.3751 0.7545 0.269 Uiso 1 1 calc R
H3B H 0.1915 -0.4817 0.7009 0.269 Uiso 1 1 calc R
C2 C 0.1211(7) -0.563(2) 0.7197(14) 0.563(14) Uiso 1 1 d .
H2A H 0.1268 -0.6235 0.7615 0.845 Uiso 1 1 calc R
H2B H 0.1179 -0.6195 0.6758 0.845 Uiso 1 1 calc R
H2C H 0.0961 -0.5112 0.7264 0.845 Uiso 1 1 calc R

loop_
_atom_site_aniso_label
_atom_site_aniso_U_11
_atom_site_aniso_U_22
_atom_site_aniso_U_33
_atom_site_aniso_U_23
_atom_site_aniso_U_13
_atom_site_aniso_U_12
Co1 0.02016(17) 0.02778(19) 0.02765(17) 0.00045(14) 0.00269(14) 0.00463(14)
Co2 0.0191(2) 0.0179(2) 0.0219(2) 0.00039(18) 0.00253(18) 0.00105(19)
O12 0.0290(9) 0.0321(10) 0.0254(8) -0.0041(7) 0.0000(8) 0.0027(8)
O32 0.0259(9) 0.0178(8) 0.0360(9) 0.0020(7) 0.0046(8) 0.0029(7)
O11 0.0286(10) 0.0445(11) 0.0328(9) -0.0132(8) 0.0072(8) -0.0020(9)
O14 0.0286(9) 0.0230(9) 0.0355(9) -0.0047(7) 0.0110(8) -0.0009(7)
O13 0.0258(10) 0.0506(11) 0.0372(10) -0.0152(9) 0.0069(8) -0.0073(9)
C31 0.0257(13) 0.0171(13) 0.0410(14) -0.0015(11) 0.0024(11) 0.0073(10)
C18 0.0282(14) 0.0306(14) 0.0341(13) -0.0050(11) 0.0059(12) 0.0035(12)
C32 0.0452(16) 0.0200(13) 0.0306(13) 0.0032(11) 0.0022(12) 0.0071(12)
O22 0.0565(15) 0.0981(18) 0.117(2) 0.0486(16) 0.0252(15) 0.0390(14)
C17 0.0312(14) 0.0305(14) 0.0281(13) -0.0011(11) 0.0002(11) 0.0022(12)
C34 0.0331(14) 0.0220(13) 0.0421(15) 0.0018(12) 0.0007(12) 0.0060(11)
C14 0.0324(15) 0.0427(16) 0.0292(13) -0.0071(12) 0.0041(12) -0.0029(13)
C11 0.0298(14) 0.0395(16) 0.0343(14) -0.0097(12) 0.0055(12) 0.0026(12)
C33 0.0421(16) 0.0248(13) 0.0303(13) 0.0035(11) -0.0037(12) 0.0057(12)
C16 0.0289(15) 0.0548(18) 0.0378(15) -0.0145(13) 0.0044(13) -0.0091(13)
C15 0.0267(14) 0.0517(17) 0.0354(14) -0.0121(13) 0.0046(12) -0.0084(13)
C12 0.0243(15) 0.106(3) 0.0499(17) -0.0401(17) 0.0124(14) -0.0158(16)
C13 0.0282(16) 0.115(3) 0.0507(17) -0.0471(17) 0.0069(14) -0.0202(17)
O31 0.0453(11) 0.0301(10) 0.0558(12) 0.0069(9) -0.0209(10) -0.0041(9)
O21 0.0661(16) 0.117(2) 0.140(3) -0.026(2) 0.0058(18) 0.0573(15)
C24 0.0414(18) 0.088(3) 0.072(2) 0.020(2) -0.0083(17) 0.0274(18)
C21 0.0441(18) 0.080(2) 0.086(3) 0.008(2) 0.0155(19) 0.0345(17)
C23 0.047(2) 0.156(4) 0.146(5) -0.014(4) 0.002(3) 0.052(2)
C22 0.043(2) 0.113(4) 0.179(5) 0.025(4) -0.005(3) 0.019(2)

loop_
_atom_type_symbol
_atom_type_description
_atom_type_scat_dispersion_real
_atom_type_scat_dispersion_imag
_atom_type_scat_source
C C 0.0033 0.0016 'International Tables Vol C Tables 4.2.6.8 and 6.1.1.4'
H H 0.0000 0.0000 'International Tables Vol C Tables 4.2.6.8 and 6.1.1.4'
N N 0.0061 0.0033 'International Tables Vol C Tables 4.2.6.8 and 6.1.1.4'
O O 0.0106 0.0060 'International Tables Vol C Tables 4.2.6.8 and 6.1.1.4'
Co Co 0.3494 0.9721 'International Tables Vol C Tables 4.2.6.8 and 6.1.1.4'

loop_
_geom_angle_atom_site_label_1
_geom_angle_atom_site_label_2
_geom_angle_atom_site_label_3
_geom_angle
_geom_angle_site_symmetry_1
_geom_angle_site_symmetry_3
O11 Co1 O13 112.42(8) . 6_556
O11 Co1 O32 108.47(7) . .
O13 Co1 O32 97.94(7) 6_556 .
O11 Co1 O22 126.47(10) . .
O13 Co1 O22 103.52(10) 6_556 .
O32 Co1 O22 104.14(9) . .
O12 Co2 O12 180.00(9) 7_556 .
O12 Co2 O14 85.57(7) 7_556 6_556
O12 Co2 O14 94.43(7) . 6_556
O12 Co2 O14 94.43(7) 7_556 4
O12 Co2 O14 85.57(7) . 4
O14 Co2 O14 180.00(8) 6_556 4
O12 Co2 O32 90.68(6) 7_556 7_556
O12 Co2 O32 89.32(6) . 7_556
O14 Co2 O32 89.62(6) 6_556 7_556
O14 Co2 O32 90.38(6) 4 7_556
O12 Co2 O32 89.32(6) 7_556 .
O12 Co2 O32 90.68(6) . .
O14 Co2 O32 90.38(6) 6_556 .
O14 Co2 O32 89.62(6) 4 .
O32 Co2 O32 180.00(6) 7_556 .
C17 O12 Co2 137.46(17) . .
C34 O32 Co1 107.25(15) . .
C34 O32 Co2 121.25(16) . .
Co1 O32 Co2 102.97(7) . .
C17 O11 Co1 123.70(16) . .
C18 O14 Co2 136.00(16) . 4_545
C18 O13 Co1 118.01(17) . 6
C33 C31 C32 119.7(2) . .
C33 C31 C34 119.6(2) . .
C32 C31 C34 120.6(2) . .
O14 C18 O13 125.3(2) . .
O14 C18 C14 117.9(2) . .
O13 C18 C14 116.8(2) . .
C33 C32 C31 120.7(2) 7_566 .
C33 C32 H32A 119.7 7_566 .
C31 C32 H32A 119.7 . .
C24 O22 Co1 100.5(2) . .
O12 C17 O11 126.3(2) . .
O12 C17 C11 116.8(2) . .
O11 C17 C11 116.8(2) . .
O31 C34 O32 122.3(2) . .
O31 C34 C31 121.0(2) . .
O32 C34 C31 116.6(2) . .
C13 C14 C15 118.7(3) . .
C13 C14 C18 121.2(2) . .
C15 C14 C18 120.1(2) . .
C16 C11 C12 119.1(3) . .
C16 C11 C17 121.7(2) . .
C12 C11 C17 119.2(2) . .
C32 C33 C31 119.6(2) 7_566 .
C32 C33 H33A 120.2 7_566 .
C31 C33 H33A 120.2 . .
C11 C16 C15 122.5(3) . .
C11 C16 H16A 118.7 . .
C15 C16 H16A 118.7 . .
C16 C15 C14 118.8(3) . .
C16 C15 H15A 120.6 . .
C14 C15 H15A 120.6 . .
C13 C12 C11 119.1(3) . .
C13 C12 H12A 120.4 . .
C11 C12 H12A 120.4 . .
C12 C13 C14 121.8(3) . .
C12 C13 H13A 119.1 . .
C14 C13 H13A 119.1 . .
O22 C24 O21 125.2(3) . .
O22 C24 C21 116.2(4) . .
O21 C24 C21 118.7(3) . .
C23 C21 C22 119.5(4) . .
C23 C21 C24 119.7(4) . .
C22 C21 C24 120.8(3) . .
C21 C23 C22 118.1(5) . 5_566
C21 C23 H23A 121.0 . .
C22 C23 H23A 121.0 5_566 .
C21 C22 C23 122.4(4) . 5_566
C21 C22 H22A 118.8 . .
C23 C22 H22A 118.8 5_566 .
C7 N1 C9 107.8(8) . .
C7 N1 C1 115.4(8) . .
C9 N1 C1 136.0(9) . .
N1 C1 H1A 109.5 . .
N1 C1 H1B 109.5 . .
H1A C1 H1B 109.5 . .
N1 C1 H1C 109.5 . .
H1A C1 H1C 109.5 . .
H1B C1 H1C 109.5 . .
N1 C7 N2 109.5(7) . .
N1 C7 H7A 125.2 . .
N2 C7 H7A 125.2 . .
C9 C8 N2 107.5(8) . .
C9 C8 H8A 126.3 . .
N2 C8 H8A 126.3 . .
C8 C9 N1 108.5(8) . .
C8 C9 H9A 125.8 . .
N1 C9 H9A 125.8 . .
C6 N2 C8 127.5(6) . .
C6 N2 C7 127.4(6) . .
C8 N2 C7 105.0(6) . .
N2 C6 C5 124.4(7) . .
N2 C6 H6A 106.2 . .
C5 C6 H6A 106.2 . .
N2 C6 H6B 106.2 . .
C5 C6 H6B 106.2 . .
H6A C6 H6B 106.4 . .
C6 C5 C4 165.1(9) . .
C6 C5 H5A 94.6 . .
C4 C5 H5A 94.6 . .
C6 C5 H5B 94.6 . .
C4 C5 H5B 94.6 . .
H5A C5 H5B 103.2 . .
C5 C4 C3 163.2(10) . .
C5 C4 H4A 95.2 . .
C3 C4 H4A 95.2 . .
C5 C4 H4B 95.2 . .
C3 C4 H4B 95.2 . .
H4A C4 H4B 103.2 . .
C4 C3 C2 102.6(9) . .
C4 C3 H3A 111.3 . .
C2 C3 H3A 111.3 . .
C4 C3 H3B 111.3 . .
C2 C3 H3B 111.3 . .
H3A C3 H3B 109.2 . .
C3 C2 H2A 109.5 . .
C3 C2 H2B 109.5 . .
H2A C2 H2B 109.5 . .
C3 C2 H2C 109.5 . .
H2A C2 H2C 109.5 . .
H2B C2 H2C 109.5 . .

loop_
_geom_bond_atom_site_label_1
_geom_bond_atom_site_label_2
_geom_bond_distance
_geom_bond_site_symmetry_2
Co1 O11 1.9664(18) .
Co1 O13 1.9871(18) 6_556
Co1 O32 2.0164(16) .
Co1 O22 2.030(3) .
Co2 O12 2.0520(16) 7_556
Co2 O12 2.0520(16) .
Co2 O14 2.0578(17) 6_556
Co2 O14 2.0578(17) 4
Co2 O32 2.1587(16) 7_556
Co2 O32 2.1587(16) .
O12 C17 1.233(3) .
O32 C34 1.296(3) .
O11 C17 1.269(3) .
O14 C18 1.245(3) .
O14 Co2 2.0578(17) 4_545
O13 C18 1.259(3) .
O13 Co1 1.9871(18) 6
C31 C33 1.398(4) .
C31 C32 1.398(4) .
C31 C34 1.495(4) .
C18 C14 1.505(4) .
C32 C33 1.384(4) 7_566
C32 H32A 0.9500 .
O22 C24 1.192(4) .
C17 C11 1.502(4) .
C34 O31 1.247(3) .
C14 C13 1.379(4) .
C14 C15 1.399(4) .
C11 C16 1.340(4) .
C11 C12 1.412(4) .
C33 C32 1.384(4) 7_566
C33 H33A 0.9500 .
C16 C15 1.394(4) .
C16 H16A 0.9500 .
C15 H15A 0.9500 .
C12 C13 1.377(4) .
C12 H12A 0.9500 .
C13 H13A 0.9500 .
O21 C24 1.237(5) .
C24 C21 1.514(5) .
C21 C23 1.347(6) .
C21 C22 1.351(7) .
C23 C22 1.452(6) 5_566
C23 H23A 0.9500 .
C22 C23 1.452(6) 5_566
C22 H22A 0.9500 .
N1 C7 1.207(10) .
N1 C9 1.358(12) .
N1 C1 1.683(15) .
C1 H1A 0.9800 .
C1 H1B 0.9800 .
C1 H1C 0.9800 .
C7 N2 1.357(9) .
C7 H7A 0.9500 .
C8 C9 1.245(10) .
C8 N2 1.340(9) .
C8 H8A 0.9500 .
C9 H9A 0.9500 .
N2 C6 1.270(8) .
C6 C5 1.465(10) .
C6 H6A 0.9900 .
C6 H6B 0.9900 .
C5 C4 1.681(13) .
C5 H5A 0.9900 .
C5 H5B 0.9900 .
C4 C3 1.789(14) .
C4 H4A 0.9900 .
C4 H4B 0.9900 .
C3 C2 1.96(2) .
C3 H3A 0.9900 .
C3 H3B 0.9900 .
C2 H2A 0.9800 .
C2 H2B 0.9800 .
C2 H2C 0.9800 .

loop_
_geom_torsion_atom_site_label_1
_geom_torsion_atom_site_label_2
_geom_torsion_atom_site_label_3
_geom_torsion_atom_site_label_4
_geom_torsion
_geom_torsion_site_symmetry_1
_geom_torsion_site_symmetry_4
O12 Co2 O12 C17 -16(100) 7_556 .
O14 Co2 O12 C17 43.7(3) 6_556 .
O14 Co2 O12 C17 -136.3(3) 4 .
O32 Co2 O12 C17 133.3(2) 7_556 .
O32 Co2 O12 C17 -46.7(2) . .
O11 Co1 O32 C34 80.94(17) . .
O13 Co1 O32 C34 -162.15(16) 6_556 .
O22 Co1 O32 C34 -55.98(18) . .
O11 Co1 O32 Co2 -48.04(9) . .
O13 Co1 O32 Co2 68.87(8) 6_556 .
O22 Co1 O32 Co2 175.04(10) . .
O12 Co2 O32 C34 112.03(18) 7_556 .
O12 Co2 O32 C34 -67.97(18) . .
O14 Co2 O32 C34 -162.40(18) 6_556 .
O14 Co2 O32 C34 17.60(18) 4 .
O32 Co2 O32 C34 -128.3(8) 7_556 .
O12 Co2 O32 Co1 -128.25(8) 7_556 .
O12 Co2 O32 Co1 51.75(8) . .
O14 Co2 O32 Co1 -42.68(8) 6_556 .
O14 Co2 O32 Co1 137.32(8) 4 .
O32 Co2 O32 Co1 -8.6(7) 7_556 .
O13 Co1 O11 C17 -93.2(2) 6_556 .
O32 Co1 O11 C17 14.0(2) . .
O22 Co1 O11 C17 138.5(2) . .
Co2 O14 C18 O13 -46.9(4) 4_545 .
Co2 O14 C18 C14 133.7(2) 4_545 .
Co1 O13 C18 O14 5.5(3) 6 .
Co1 O13 C18 C14 -175.18(17) 6 .
C33 C31 C32 C33 0.6(4) . 7_566
C34 C31 C32 C33 -177.0(3) . 7_566
O11 Co1 O22 C24 55.3(3) . .
O13 Co1 O22 C24 -76.4(3) 6_556 .
O32 Co1 O22 C24 -178.4(2) . .
Co2 O12 C17 O11 11.0(4) . .
Co2 O12 C17 C11 -168.01(17) . .
Co1 O11 C17 O12 11.0(4) . .
Co1 O11 C17 C11 -169.92(17) . .
Co1 O32 C34 O31 -19.2(3) . .
Co2 O32 C34 O31 98.4(3) . .
Co1 O32 C34 C31 157.58(19) . .
Co2 O32 C34 C31 -84.8(3) . .
C33 C31 C34 O31 -9.3(4) . .
C32 C31 C34 O31 168.3(3) . .
C33 C31 C34 O32 173.9(2) . .
C32 C31 C34 O32 -8.5(4) . .
O14 C18 C14 C13 168.1(3) . .
O13 C18 C14 C13 -11.3(4) . .
O14 C18 C14 C15 -10.3(4) . .
O13 C18 C14 C15 170.3(2) . .
O12 C17 C11 C16 -9.9(4) . .
O11 C17 C11 C16 171.0(3) . .
O12 C17 C11 C12 171.0(3) . .
O11 C17 C11 C12 -8.1(4) . .
C32 C31 C33 C32 -0.6(4) . 7_566
C34 C31 C33 C32 177.1(3) . 7_566
C12 C11 C16 C15 -0.2(5) . .
C17 C11 C16 C15 -179.4(3) . .
C11 C16 C15 C14 0.5(4) . .
C13 C14 C15 C16 -0.2(4) . .
C18 C14 C15 C16 178.2(3) . .
C16 C11 C12 C13 -0.3(5) . .
C17 C11 C12 C13 178.9(3) . .
C11 C12 C13 C14 0.5(5) . .
C15 C14 C13 C12 -0.3(5) . .
C18 C14 C13 C12 -178.7(3) . .
Co1 O22 C24 O21 -1.8(5) . .
Co1 O22 C24 C21 178.9(3) . .
O22 C24 C21 C23 170.5(4) . .
O21 C24 C21 C23 -8.9(6) . .
O22 C24 C21 C22 -8.5(6) . .
O21 C24 C21 C22 172.1(5) . .
C22 C21 C23 C22 0.6(9) . 5_566
C24 C21 C23 C22 -178.4(4) . 5_566
C23 C21 C22 C23 -0.6(9) . 5_566
C24 C21 C22 C23 178.4(4) . 5_566
C9 N1 C7 N2 8.6(11) . .
C1 N1 C7 N2 -162.8(8) . .
N2 C8 C9 N1 12.8(11) . .
C7 N1 C9 C8 -13.7(12) . .
C1 N1 C9 C8 155.0(12) . .
C9 C8 N2 C6 168.6(8) . .
C9 C8 N2 C7 -7.6(9) . .
N1 C7 N2 C6 -177.2(8) . .
N1 C7 N2 C8 -1.1(9) . .
C8 N2 C6 C5 138.1(9) . .
C7 N2 C6 C5 -46.6(12) . .
N2 C6 C5 C4 -83(4) . .
C6 C5 C4 C3 -156(3) . .
C5 C4 C3 C2 -143(3) . .
